data_4315742
loop_
_publ_author_name
'Alberto Acosta-Ram\'irez'
'Amy F. Douglas'
'Insun Yu'
'Brian O. Patrick'
'Paula L. Diaconescu'
'Parisa Mehrkhodavandi'

_publ_section_title
;
 Synthesis and Structural Studies of Chiral Indium(III) Complexes
 Supported by Tridentate Diaminophenol Ligands
;
_journal_name_full 'Inorganic Chemistry'
_journal_page_first 5444
_journal_page_last 5452
_journal_paper_doi 10.1021/ic100185m
_journal_volume 49
_journal_year 2010
_chemical_formula_sum 'C23 H39 Br2 In N2 O'
_chemical_formula_weight 634.20
_chemical_name_systematic
;
 ?
;
_space_group_IT_number 14
_symmetry_cell_setting monoclinic
_symmetry_space_group_name_Hall '-P 2ybc'
_symmetry_space_group_name_H-M 'P 1 21/c 1'
_atom_sites_solution_hydrogens geom
_atom_sites_solution_primary direct
_atom_sites_solution_secondary difmap
_audit_creation_method SHELXL-97
_cell_angle_alpha 90.00
_cell_angle_beta 92.896(5)
_cell_angle_gamma 90.00
_cell_formula_units_Z 4
_cell_length_a 10.7405(10)
_cell_length_b 18.1340(17)
_cell_length_c 13.2261(12)
_cell_measurement_reflns_used 9043
_cell_measurement_temperature 173(2)
_cell_measurement_theta_max 27.99
_cell_measurement_theta_min 2.72
_cell_volume 2572.7(4)
_computing_structure_refinement 'SHELXL-97 (Sheldrick, 1997)'
_diffrn_ambient_temperature 173(2)
_diffrn_measured_fraction_theta_full 0.995
_diffrn_measured_fraction_theta_max 0.995
_diffrn_measurement_device_type 'Bruker X8 APEX II'
_diffrn_measurement_method 'area detector'
_diffrn_radiation_monochromator graphite
_diffrn_radiation_source 'fine-focus sealed tube'
_diffrn_radiation_type MoK\a
_diffrn_radiation_wavelength 0.71073
_diffrn_reflns_av_R_equivalents 0.0323
_diffrn_reflns_av_sigmaI/netI 0.0188
_diffrn_reflns_limit_h_max 14
_diffrn_reflns_limit_h_min -14
_diffrn_reflns_limit_k_max 23
_diffrn_reflns_limit_k_min -23
_diffrn_reflns_limit_l_max 17
_diffrn_reflns_limit_l_min -17
_diffrn_reflns_number 53714
_diffrn_reflns_theta_full 28.05
_diffrn_reflns_theta_max 28.05
_diffrn_reflns_theta_min 1.90
_exptl_absorpt_coefficient_mu 4.041
_exptl_absorpt_correction_T_max 0.545
_exptl_absorpt_correction_T_min 0.450
_exptl_absorpt_correction_type multi-scan
_exptl_crystal_colour colourless
_exptl_crystal_density_diffrn 1.637
_exptl_crystal_density_method 'not measured'
_exptl_crystal_description prism
_exptl_crystal_F_000 1272
_exptl_crystal_size_max 0.25
_exptl_crystal_size_mid 0.25
_exptl_crystal_size_min 0.15
_refine_diff_density_max 0.845
_refine_diff_density_min -0.594
_refine_diff_density_rms 0.079
_refine_ls_extinction_method none
_refine_ls_goodness_of_fit_ref 1.067
_refine_ls_hydrogen_treatment mixed
_refine_ls_matrix_type full
_refine_ls_number_parameters 299
_refine_ls_number_reflns 6207
_refine_ls_number_restraints 0
_refine_ls_restrained_S_all 1.067
_refine_ls_R_factor_all 0.0309
_refine_ls_R_factor_gt 0.0243
_refine_ls_shift/su_max 0.022
_refine_ls_shift/su_mean 0.001
_refine_ls_structure_factor_coef Fsqd
_refine_ls_weighting_details 'calc w=1/[\s^2^(Fo^2^)+(0.0281P)^2^+2.6025P] where P=(Fo^2^+2Fc^2^)/3'
_refine_ls_weighting_scheme calc
_refine_ls_wR_factor_gt 0.0587
_refine_ls_wR_factor_ref 0.0612
_reflns_number_gt 5496
_reflns_number_total 6207
_reflns_threshold_expression >2sigma(I)
_cod_data_source_file ic100185m_si_001_3.cif
_cod_data_source_block pm045
_cod_original_sg_symbol_H-M 'P 21/c'
_cod_database_code 4315742

loop_
_symmetry_equiv_pos_as_xyz
'x, y, z'
'-x, y+1/2, -z+1/2'
'-x, -y, -z'
'x, -y-1/2, z-1/2'

loop_
_atom_site_label
_atom_site_type_symbol
_atom_site_fract_x
_atom_site_fract_y
_atom_site_fract_z
_atom_site_U_iso_or_equiv
_atom_site_adp_type
_atom_site_occupancy
_atom_site_symmetry_multiplicity
_atom_site_calc_flag
_atom_site_refinement_flags
_atom_site_disorder_assembly
_atom_site_disorder_group
C1 C 0.2121(2) 0.04090(12) 0.80891(16) 0.0199(4) Uani 1 1 d . . .
H1 H 0.2913 0.0283 0.7762 0.024 Uiso 1 1 calc R . .
C2 C 0.1055(2) -0.00044(13) 0.75351(17) 0.0276(5) Uani 1 1 d . . .
H2A H 0.0262 0.0115 0.7848 0.033 Uiso 1 1 calc R . .
H2B H 0.1197 -0.0542 0.7603 0.033 Uiso 1 1 calc R . .
C3 C 0.0954(3) 0.02023(15) 0.64124(18) 0.0326(6) Uani 1 1 d . . .
H3A H 0.1720 0.0047 0.6085 0.039 Uiso 1 1 calc R . .
H3B H 0.0238 -0.0059 0.6075 0.039 Uiso 1 1 calc R . .
C4 C 0.0779(3) 0.10304(15) 0.62891(19) 0.0343(6) Uani 1 1 d . . .
H4A H -0.0031 0.1176 0.6553 0.041 Uiso 1 1 calc R . .
H4B H 0.0765 0.1159 0.5561 0.041 Uiso 1 1 calc R . .
C5 C 0.1832(2) 0.14553(14) 0.68573(18) 0.0302(5) Uani 1 1 d . . .
H5A H 0.1679 0.1992 0.6790 0.036 Uiso 1 1 calc R . .
H5B H 0.2635 0.1343 0.6556 0.036 Uiso 1 1 calc R . .
C6 C 0.1906(2) 0.12412(12) 0.79838(17) 0.0210(4) Uani 1 1 d . . .
H6 H 0.1075 0.1351 0.8257 0.025 Uiso 1 1 calc R . .
C7 C 0.4146(2) 0.15855(15) 0.82572(19) 0.0294(5) Uani 1 1 d . . .
H7A H 0.4176 0.1791 0.7574 0.044 Uiso 1 1 calc R . .
H7B H 0.4375 0.1063 0.8245 0.044 Uiso 1 1 calc R . .
H7C H 0.4733 0.1852 0.8716 0.044 Uiso 1 1 calc R . .
C8 C 0.2537(3) 0.24558(13) 0.8649(2) 0.0364(6) Uani 1 1 d . . .
H8A H 0.3124 0.2712 0.9120 0.055 Uiso 1 1 calc R . .
H8B H 0.1688 0.2511 0.8877 0.055 Uiso 1 1 calc R . .
H8C H 0.2585 0.2669 0.7971 0.055 Uiso 1 1 calc R . .
C9 C 0.3114(2) -0.04540(12) 0.93553(15) 0.0203(4) Uani 1 1 d . . .
H9A H 0.3986 -0.0297 0.9275 0.024 Uiso 1 1 calc R . .
H9B H 0.2910 -0.0843 0.8848 0.024 Uiso 1 1 calc R . .
C10 C 0.3275(2) -0.03126(11) 1.12488(16) 0.0181(4) Uani 1 1 d . . .
C11 C 0.3142(2) -0.06028(12) 1.22326(15) 0.0196(4) Uani 1 1 d . . .
C12 C 0.2762(2) -0.13374(12) 1.23060(17) 0.0219(4) Uani 1 1 d . . .
H12 H 0.2682 -0.1539 1.2963 0.026 Uiso 1 1 calc R . .
C13 C 0.2490(2) -0.17936(12) 1.14710(16) 0.0207(4) Uani 1 1 d . A .
C14 C 0.2597(2) -0.14842(12) 1.05194(16) 0.0211(4) Uani 1 1 d . . .
H14 H 0.2399 -0.1774 0.9935 0.025 Uiso 1 1 calc R . .
C15 C 0.2988(2) -0.07591(12) 1.04032(15) 0.0189(4) Uani 1 1 d . . .
C19 C 0.2129(2) -0.26065(12) 1.16023(17) 0.0240(5) Uani 1 1 d . . .
C20 C 0.2560(3) 0.05546(15) 1.31582(19) 0.0341(6) Uani 1 1 d . . .
H20A H 0.2677 0.0825 1.3797 0.051 Uiso 1 1 calc R . .
H20B H 0.1689 0.0398 1.3065 0.051 Uiso 1 1 calc R . .
H20C H 0.2772 0.0875 1.2596 0.051 Uiso 1 1 calc R . .
C21 C 0.4774(2) 0.01235(16) 1.32586(19) 0.0330(6) Uani 1 1 d . . .
H21A H 0.5318 -0.0307 1.3356 0.049 Uiso 1 1 calc R . .
H21B H 0.4904 0.0460 1.3834 0.049 Uiso 1 1 calc R . .
H21C H 0.4972 0.0378 1.2633 0.049 Uiso 1 1 calc R . .
C22 C 0.3170(3) -0.05523(16) 1.41600(18) 0.0364(6) Uani 1 1 d . . .
H22A H 0.3709 -0.0988 1.4207 0.055 Uiso 1 1 calc R . .
H22B H 0.2295 -0.0707 1.4149 0.055 Uiso 1 1 calc R . .
H22C H 0.3351 -0.0233 1.4747 0.055 Uiso 1 1 calc R . .
C23 C 0.3411(2) -0.01273(13) 1.31842(16) 0.0238(5) Uani 1 1 d . . .
N1 N 0.22549(17) 0.01924(10) 0.91765(13) 0.0186(4) Uani 1 1 d . . .
N2 N 0.28633(17) 0.16627(10) 0.86166(14) 0.0207(4) Uani 1 1 d . . .
O1 O 0.37252(14) 0.03749(8) 1.11216(11) 0.0206(3) Uani 1 1 d . . .
C16 C 0.185(2) -0.2755(5) 1.2746(11) 0.051(4) Uani 0.40(2) 1 d P A 1
H16A H 0.2555 -0.2593 1.3185 0.077 Uiso 0.40(2) 1 calc PR A 1
H16B H 0.1707 -0.3284 1.2845 0.077 Uiso 0.40(2) 1 calc PR A 1
H16C H 0.1097 -0.2482 1.2916 0.077 Uiso 0.40(2) 1 calc PR A 1
C17 C 0.334(2) -0.3064(11) 1.1462(15) 0.046(4) Uani 0.40(2) 1 d P A 1
H17A H 0.3999 -0.2898 1.1954 0.069 Uiso 0.40(2) 1 calc PR A 1
H17B H 0.3623 -0.2991 1.0775 0.069 Uiso 0.40(2) 1 calc PR A 1
H17C H 0.3174 -0.3588 1.1571 0.069 Uiso 0.40(2) 1 calc PR A 1
C18 C 0.114(2) -0.2841(12) 1.092(2) 0.073(7) Uani 0.40(2) 1 d P A 1
H18A H 0.0955 -0.3362 1.1044 0.110 Uiso 0.40(2) 1 calc PR A 1
H18B H 0.1388 -0.2780 1.0222 0.110 Uiso 0.40(2) 1 calc PR A 1
H18C H 0.0396 -0.2543 1.1025 0.110 Uiso 0.40(2) 1 calc PR A 1
C16B C 0.1171(10) -0.2682(4) 1.2416(8) 0.042(2) Uani 0.60(2) 1 d P A 2
H16D H 0.0445 -0.2372 1.2237 0.064 Uiso 0.60(2) 1 calc PR A 2
H16E H 0.1547 -0.2524 1.3071 0.064 Uiso 0.60(2) 1 calc PR A 2
H16F H 0.0908 -0.3198 1.2461 0.064 Uiso 0.60(2) 1 calc PR A 2
C17B C 0.3236(11) -0.3084(7) 1.1821(12) 0.048(3) Uani 0.60(2) 1 d P A 2
H17D H 0.2965 -0.3596 1.1898 0.072 Uiso 0.60(2) 1 calc PR A 2
H17E H 0.3676 -0.2919 1.2447 0.072 Uiso 0.60(2) 1 calc PR A 2
H17F H 0.3796 -0.3051 1.1260 0.072 Uiso 0.60(2) 1 calc PR A 2
C18B C 0.1447(14) -0.2918(7) 1.0609(8) 0.047(3) Uani 0.60(2) 1 d P A 2
H18D H 0.0711 -0.2617 1.0432 0.071 Uiso 0.60(2) 1 calc PR A 2
H18E H 0.1189 -0.3429 1.0723 0.071 Uiso 0.60(2) 1 calc PR A 2
H18F H 0.2017 -0.2904 1.0053 0.071 Uiso 0.60(2) 1 calc PR A 2
Br1 Br 0.06832(3) 0.141258(18) 1.07296(2) 0.04111(8) Uani 1 1 d . . .
Br2 Br 0.43826(3) 0.213029(14) 1.09097(2) 0.03498(7) Uani 1 1 d . . .
In1 In 0.286080(14) 0.116040(8) 1.021120(11) 0.01891(5) Uani 1 1 d . . .
H1N H 0.149(3) 0.0060(14) 0.9349(19) 0.022(6) Uiso 1 1 d . . .

loop_
_atom_site_aniso_label
_atom_site_aniso_U_11
_atom_site_aniso_U_22
_atom_site_aniso_U_33
_atom_site_aniso_U_23
_atom_site_aniso_U_13
_atom_site_aniso_U_12
C1 0.0230(11) 0.0205(10) 0.0163(9) 0.0040(8) 0.0009(8) 0.0013(8)
C2 0.0344(13) 0.0264(12) 0.0217(11) 0.0017(9) -0.0021(10) -0.0056(10)
C3 0.0392(15) 0.0369(14) 0.0210(11) 0.0005(10) -0.0064(10) -0.0025(11)
C4 0.0369(14) 0.0397(15) 0.0251(12) 0.0078(10) -0.0103(11) 0.0008(11)
C5 0.0357(14) 0.0292(13) 0.0250(11) 0.0120(10) -0.0043(10) -0.0013(10)
C6 0.0197(10) 0.0204(11) 0.0227(10) 0.0060(8) -0.0024(9) 0.0004(8)
C7 0.0203(11) 0.0403(14) 0.0277(12) 0.0067(10) 0.0013(9) -0.0059(10)
C8 0.0476(16) 0.0185(12) 0.0419(14) 0.0043(10) -0.0094(13) 0.0008(11)
C9 0.0259(11) 0.0190(10) 0.0159(9) 0.0010(8) 0.0016(8) 0.0044(8)
C10 0.0189(10) 0.0161(10) 0.0191(10) 0.0018(8) -0.0009(8) 0.0007(8)
C11 0.0194(10) 0.0238(11) 0.0153(9) 0.0006(8) -0.0011(8) 0.0003(8)
C12 0.0232(11) 0.0239(11) 0.0187(10) 0.0065(8) 0.0016(9) 0.0020(8)
C13 0.0199(10) 0.0184(10) 0.0236(10) 0.0036(8) 0.0000(9) 0.0017(8)
C14 0.0250(11) 0.0180(10) 0.0200(10) -0.0006(8) -0.0015(9) 0.0028(8)
C15 0.0210(11) 0.0198(10) 0.0159(9) 0.0017(8) 0.0001(8) 0.0026(8)
C19 0.0271(12) 0.0181(11) 0.0268(11) 0.0040(9) 0.0024(9) 0.0007(9)
C20 0.0391(15) 0.0349(14) 0.0283(12) -0.0098(10) 0.0004(11) 0.0044(11)
C21 0.0280(13) 0.0472(16) 0.0233(11) -0.0060(11) -0.0022(10) -0.0064(11)
C22 0.0473(16) 0.0452(16) 0.0167(11) 0.0002(10) 0.0022(11) -0.0072(12)
C23 0.0259(12) 0.0301(12) 0.0152(9) -0.0020(8) 0.0002(9) -0.0022(9)
N1 0.0203(9) 0.0200(9) 0.0155(8) 0.0038(7) 0.0012(7) 0.0011(7)
N2 0.0202(9) 0.0167(9) 0.0252(9) 0.0037(7) -0.0011(7) -0.0010(7)
O1 0.0211(8) 0.0195(8) 0.0209(7) 0.0025(6) -0.0030(6) -0.0035(6)
C16 0.085(11) 0.019(4) 0.054(6) 0.009(4) 0.042(7) -0.004(5)
C17 0.050(7) 0.018(5) 0.071(10) 0.003(6) 0.014(7) 0.003(4)
C18 0.059(10) 0.051(9) 0.103(16) 0.042(10) -0.062(11) -0.029(7)
C16B 0.049(5) 0.025(3) 0.055(4) -0.001(2) 0.025(4) -0.008(3)
C17B 0.024(3) 0.029(3) 0.090(9) 0.021(5) -0.008(5) -0.002(2)
C18B 0.079(8) 0.023(3) 0.038(4) 0.005(3) -0.018(3) -0.021(4)
Br1 0.03081(14) 0.05248(18) 0.04121(15) 0.00721(12) 0.01329(12) 0.01635(12)
Br2 0.04640(16) 0.02673(13) 0.03126(13) -0.00740(10) -0.00348(11) -0.00814(11)
In1 0.02161(8) 0.01722(8) 0.01800(8) 0.00000(5) 0.00198(6) 0.00183(6)

loop_
_atom_type_symbol
_atom_type_description
_atom_type_scat_dispersion_real
_atom_type_scat_dispersion_imag
_atom_type_scat_source
C C 0.0033 0.0016 'International Tables Vol C Tables 4.2.6.8 and 6.1.1.4'
H H 0.0000 0.0000 'International Tables Vol C Tables 4.2.6.8 and 6.1.1.4'
N N 0.0061 0.0033 'International Tables Vol C Tables 4.2.6.8 and 6.1.1.4'
O O 0.0106 0.0060 'International Tables Vol C Tables 4.2.6.8 and 6.1.1.4'
Br Br -0.2901 2.4595 'International Tables Vol C Tables 4.2.6.8 and 6.1.1.4'
In In -0.7276 1.3100 'International Tables Vol C Tables 4.2.6.8 and 6.1.1.4'

loop_
_geom_angle_atom_site_label_1
_geom_angle_atom_site_label_2
_geom_angle_atom_site_label_3
_geom_angle
_geom_angle_site_symmetry_1
_geom_angle_site_symmetry_3
_geom_angle_publ_flag
N1 C1 C2 111.57(17) . . ?
N1 C1 C6 110.74(17) . . ?
C2 C1 C6 109.56(18) . . ?
N1 C1 H1 108.3 . . ?
C2 C1 H1 108.3 . . ?
C6 C1 H1 108.3 . . ?
C1 C2 C3 111.14(19) . . ?
C1 C2 H2A 109.4 . . ?
C3 C2 H2A 109.4 . . ?
C1 C2 H2B 109.4 . . ?
C3 C2 H2B 109.4 . . ?
H2A C2 H2B 108.0 . . ?
C4 C3 C2 110.4(2) . . ?
C4 C3 H3A 109.6 . . ?
C2 C3 H3A 109.6 . . ?
C4 C3 H3B 109.6 . . ?
C2 C3 H3B 109.6 . . ?
H3A C3 H3B 108.1 . . ?
C3 C4 C5 111.1(2) . . ?
C3 C4 H4A 109.4 . . ?
C5 C4 H4A 109.4 . . ?
C3 C4 H4B 109.4 . . ?
C5 C4 H4B 109.4 . . ?
H4A C4 H4B 108.0 . . ?
C4 C5 C6 110.4(2) . . ?
C4 C5 H5A 109.6 . . ?
C6 C5 H5A 109.6 . . ?
C4 C5 H5B 109.6 . . ?
C6 C5 H5B 109.6 . . ?
H5A C5 H5B 108.1 . . ?
N2 C6 C1 110.79(17) . . ?
N2 C6 C5 114.32(18) . . ?
C1 C6 C5 109.69(19) . . ?
N2 C6 H6 107.2 . . ?
C1 C6 H6 107.2 . . ?
C5 C6 H6 107.2 . . ?
N2 C7 H7A 109.5 . . ?
N2 C7 H7B 109.5 . . ?
H7A C7 H7B 109.5 . . ?
N2 C7 H7C 109.5 . . ?
H7A C7 H7C 109.5 . . ?
H7B C7 H7C 109.5 . . ?
N2 C8 H8A 109.5 . . ?
N2 C8 H8B 109.5 . . ?
H8A C8 H8B 109.5 . . ?
N2 C8 H8C 109.5 . . ?
H8A C8 H8C 109.5 . . ?
H8B C8 H8C 109.5 . . ?
N1 C9 C15 110.38(17) . . ?
N1 C9 H9A 109.6 . . ?
C15 C9 H9A 109.6 . . ?
N1 C9 H9B 109.6 . . ?
C15 C9 H9B 109.6 . . ?
H9A C9 H9B 108.1 . . ?
O1 C10 C15 119.95(18) . . ?
O1 C10 C11 120.67(19) . . ?
C15 C10 C11 119.32(19) . . ?
C12 C11 C10 117.43(19) . . ?
C12 C11 C23 121.32(19) . . ?
C10 C11 C23 121.25(19) . . ?
C11 C12 C13 124.0(2) . . ?
C11 C12 H12 118.0 . . ?
C13 C12 H12 118.0 . . ?
C14 C13 C12 117.0(2) . . ?
C14 C13 C19 121.5(2) . . ?
C12 C13 C19 121.46(19) . . ?
C13 C14 C15 121.4(2) . . ?
C13 C14 H14 119.3 . . ?
C15 C14 H14 119.3 . . ?
C14 C15 C10 120.86(19) . . ?
C14 C15 C9 119.40(19) . . ?
C10 C15 C9 119.73(19) . . ?
C18 C19 C17B 120.9(11) . . ?
C18 C19 C16B 85.0(10) . . ?
C17B C19 C16B 111.7(5) . . ?
C18 C19 C13 113.6(8) . . ?
C17B C19 C13 112.1(5) . . ?
C16B C19 C13 110.3(3) . . ?
C18 C19 C17 111.5(14) . . ?
C17B C19 C17 18.4(8) . . ?
C16B C19 C17 129.0(6) . . ?
C13 C19 C17 106.1(8) . . ?
C18 C19 C18B 20.7(14) . . ?
C17B C19 C18B 106.6(8) . . ?
C16B C19 C18B 104.7(6) . . ?
C13 C19 C18B 111.1(5) . . ?
C17 C19 C18B 93.8(10) . . ?
C18 C19 C16 112.4(9) . . ?
C17B C19 C16 84.6(6) . . ?
C16B C19 C16 31.1(5) . . ?
C13 C19 C16 109.5(4) . . ?
C17 C19 C16 103.0(8) . . ?
C18B C19 C16 129.2(8) . . ?
C23 C20 H20A 109.5 . . ?
C23 C20 H20B 109.5 . . ?
H20A C20 H20B 109.5 . . ?
C23 C20 H20C 109.5 . . ?
H20A C20 H20C 109.5 . . ?
H20B C20 H20C 109.5 . . ?
C23 C21 H21A 109.5 . . ?
C23 C21 H21B 109.5 . . ?
H21A C21 H21B 109.5 . . ?
C23 C21 H21C 109.5 . . ?
H21A C21 H21C 109.5 . . ?
H21B C21 H21C 109.5 . . ?
C23 C22 H22A 109.5 . . ?
C23 C22 H22B 109.5 . . ?
H22A C22 H22B 109.5 . . ?
C23 C22 H22C 109.5 . . ?
H22A C22 H22C 109.5 . . ?
H22B C22 H22C 109.5 . . ?
C21 C23 C22 107.3(2) . . ?
C21 C23 C20 109.1(2) . . ?
C22 C23 C20 107.3(2) . . ?
C21 C23 C11 110.97(19) . . ?
C22 C23 C11 111.9(2) . . ?
C20 C23 C11 110.19(19) . . ?
C1 N1 C9 112.70(16) . . ?
C1 N1 In1 112.55(13) . . ?
C9 N1 In1 110.40(13) . . ?
C1 N1 H1N 105.7(17) . . ?
C9 N1 H1N 108.4(17) . . ?
In1 N1 H1N 106.8(16) . . ?
C8 N2 C7 108.95(19) . . ?
C8 N2 C6 110.73(18) . . ?
C7 N2 C6 113.17(18) . . ?
C8 N2 In1 110.33(15) . . ?
C7 N2 In1 107.48(13) . . ?
C6 N2 In1 106.10(12) . . ?
C10 O1 In1 123.93(13) . . ?
C19 C16 H16A 109.5 . . ?
C19 C16 H16B 109.5 . . ?
H16A C16 H16B 109.5 . . ?
C19 C16 H16C 109.5 . . ?
H16A C16 H16C 109.5 . . ?
H16B C16 H16C 109.5 . . ?
C19 C17 H17A 109.5 . . ?
C19 C17 H17B 109.5 . . ?
H17A C17 H17B 109.5 . . ?
C19 C17 H17C 109.5 . . ?
H17A C17 H17C 109.5 . . ?
H17B C17 H17C 109.5 . . ?
C19 C18 H18A 109.5 . . ?
C19 C18 H18B 109.5 . . ?
H18A C18 H18B 109.5 . . ?
C19 C18 H18C 109.5 . . ?
H18A C18 H18C 109.5 . . ?
H18B C18 H18C 109.5 . . ?
C19 C16B H16D 109.5 . . ?
C19 C16B H16E 109.5 . . ?
H16D C16B H16E 109.5 . . ?
C19 C16B H16F 109.5 . . ?
H16D C16B H16F 109.5 . . ?
H16E C16B H16F 109.5 . . ?
C19 C17B H17D 109.5 . . ?
C19 C17B H17E 109.5 . . ?
H17D C17B H17E 109.5 . . ?
C19 C17B H17F 109.5 . . ?
H17D C17B H17F 109.5 . . ?
H17E C17B H17F 109.5 . . ?
C19 C18B H18D 109.5 . . ?
C19 C18B H18E 109.5 . . ?
H18D C18B H18E 109.5 . . ?
C19 C18B H18F 109.5 . . ?
H18D C18B H18F 109.5 . . ?
H18E C18B H18F 109.5 . . ?
O1 In1 N2 142.26(6) . . ?
O1 In1 N1 85.73(6) . . ?
N2 In1 N1 76.69(6) . . ?
O1 In1 Br1 111.43(4) . . ?
N2 In1 Br1 102.87(5) . . ?
N1 In1 Br1 93.55(5) . . ?
O1 In1 Br2 90.20(4) . . ?
N2 In1 Br2 91.65(5) . . ?
N1 In1 Br2 154.37(5) . . ?
Br1 In1 Br2 111.418(13) . . ?

loop_
_geom_bond_atom_site_label_1
_geom_bond_atom_site_label_2
_geom_bond_distance
_geom_bond_site_symmetry_2
_geom_bond_publ_flag
C1 N1 1.491(3) . ?
C1 C2 1.525(3) . ?
C1 C6 1.532(3) . ?
C1 H1 1.0000 . ?
C2 C3 1.530(3) . ?
C2 H2A 0.9900 . ?
C2 H2B 0.9900 . ?
C3 C4 1.521(4) . ?
C3 H3A 0.9900 . ?
C3 H3B 0.9900 . ?
C4 C5 1.534(4) . ?
C4 H4A 0.9900 . ?
C4 H4B 0.9900 . ?
C5 C6 1.538(3) . ?
C5 H5A 0.9900 . ?
C5 H5B 0.9900 . ?
C6 N2 1.502(3) . ?
C6 H6 1.0000 . ?
C7 N2 1.487(3) . ?
C7 H7A 0.9800 . ?
C7 H7B 0.9800 . ?
C7 H7C 0.9800 . ?
C8 N2 1.481(3) . ?
C8 H8A 0.9800 . ?
C8 H8B 0.9800 . ?
C8 H8C 0.9800 . ?
C9 N1 1.503(3) . ?
C9 C15 1.505(3) . ?
C9 H9A 0.9900 . ?
C9 H9B 0.9900 . ?
C10 O1 1.351(2) . ?
C10 C15 1.402(3) . ?
C10 C11 1.417(3) . ?
C11 C12 1.398(3) . ?
C11 C23 1.541(3) . ?
C12 C13 1.399(3) . ?
C12 H12 0.9500 . ?
C13 C14 1.388(3) . ?
C13 C19 1.536(3) . ?
C14 C15 1.391(3) . ?
C14 H14 0.9500 . ?
C19 C18 1.424(18) . ?
C19 C17B 1.487(13) . ?
C19 C16B 1.532(6) . ?
C19 C17 1.57(2) . ?
C19 C18B 1.577(12) . ?
C19 C16 1.581(10) . ?
C20 C23 1.537(3) . ?
C20 H20A 0.9800 . ?
C20 H20B 0.9800 . ?
C20 H20C 0.9800 . ?
C21 C23 1.531(3) . ?
C21 H21A 0.9800 . ?
C21 H21B 0.9800 . ?
C21 H21C 0.9800 . ?
C22 C23 1.536(3) . ?
C22 H22A 0.9800 . ?
C22 H22B 0.9800 . ?
C22 H22C 0.9800 . ?
N1 In1 2.2996(18) . ?
N1 H1N 0.90(3) . ?
N2 In1 2.2974(18) . ?
O1 In1 2.0563(15) . ?
C16 H16A 0.9800 . ?
C16 H16B 0.9800 . ?
C16 H16C 0.9800 . ?
C17 H17A 0.9800 . ?
C17 H17B 0.9800 . ?
C17 H17C 0.9800 . ?
C18 H18A 0.9800 . ?
C18 H18B 0.9800 . ?
C18 H18C 0.9800 . ?
C16B H16D 0.9800 . ?
C16B H16E 0.9800 . ?
C16B H16F 0.9800 . ?
C17B H17D 0.9800 . ?
C17B H17E 0.9800 . ?
C17B H17F 0.9800 . ?
C18B H18D 0.9800 . ?
C18B H18E 0.9800 . ?
C18B H18F 0.9800 . ?
Br1 In1 2.5123(4) . ?
Br2 In1 2.5428(3) . ?

loop_
_geom_torsion_atom_site_label_1
_geom_torsion_atom_site_label_2
_geom_torsion_atom_site_label_3
_geom_torsion_atom_site_label_4
_geom_torsion
_geom_torsion_site_symmetry_1
_geom_torsion_site_symmetry_2
_geom_torsion_site_symmetry_3
_geom_torsion_site_symmetry_4
_geom_torsion_publ_flag
N1 C1 C2 C3 -178.06(19) . . . . ?
C6 C1 C2 C3 58.9(3) . . . . ?
C1 C2 C3 C4 -57.2(3) . . . . ?
C2 C3 C4 C5 55.8(3) . . . . ?
C3 C4 C5 C6 -56.8(3) . . . . ?
N1 C1 C6 N2 50.2(2) . . . . ?
C2 C1 C6 N2 173.72(17) . . . . ?
N1 C1 C6 C5 177.37(18) . . . . ?
C2 C1 C6 C5 -59.1(2) . . . . ?
C4 C5 C6 N2 -176.6(2) . . . . ?
C4 C5 C6 C1 58.3(3) . . . . ?
O1 C10 C11 C12 -175.16(19) . . . . ?
C15 C10 C11 C12 1.8(3) . . . . ?
O1 C10 C11 C23 4.7(3) . . . . ?
C15 C10 C11 C23 -178.3(2) . . . . ?
C10 C11 C12 C13 -0.9(3) . . . . ?
C23 C11 C12 C13 179.2(2) . . . . ?
C11 C12 C13 C14 -0.8(3) . . . . ?
C11 C12 C13 C19 177.4(2) . . . . ?
C12 C13 C14 C15 1.7(3) . . . . ?
C19 C13 C14 C15 -176.6(2) . . . . ?
C13 C14 C15 C10 -0.7(3) . . . . ?
C13 C14 C15 C9 178.7(2) . . . . ?
O1 C10 C15 C14 175.9(2) . . . . ?
C11 C10 C15 C14 -1.1(3) . . . . ?
O1 C10 C15 C9 -3.5(3) . . . . ?
C11 C10 C15 C9 179.47(19) . . . . ?
N1 C9 C15 C14 119.1(2) . . . . ?
N1 C9 C15 C10 -61.4(3) . . . . ?
C14 C13 C19 C18 -43.2(15) . . . . ?
C12 C13 C19 C18 138.7(15) . . . . ?
C14 C13 C19 C17B 98.2(7) . . . . ?
C12 C13 C19 C17B -79.9(7) . . . . ?
C14 C13 C19 C16B -136.6(6) . . . . ?
C12 C13 C19 C16B 45.3(6) . . . . ?
C14 C13 C19 C17 79.7(8) . . . . ?
C12 C13 C19 C17 -98.4(8) . . . . ?
C14 C13 C19 C18B -21.0(6) . . . . ?
C12 C13 C19 C18B 160.9(6) . . . . ?
C14 C13 C19 C16 -169.7(10) . . . . ?
C12 C13 C19 C16 12.1(10) . . . . ?
C12 C11 C23 C21 118.0(2) . . . . ?
C10 C11 C23 C21 -61.8(3) . . . . ?
C12 C11 C23 C22 -1.8(3) . . . . ?
C10 C11 C23 C22 178.4(2) . . . . ?
C12 C11 C23 C20 -121.0(2) . . . . ?
C10 C11 C23 C20 59.2(3) . . . . ?
C2 C1 N1 C9 89.4(2) . . . . ?
C6 C1 N1 C9 -148.33(18) . . . . ?
C2 C1 N1 In1 -145.00(16) . . . . ?
C6 C1 N1 In1 -22.7(2) . . . . ?
C15 C9 N1 C1 -166.88(17) . . . . ?
C15 C9 N1 In1 66.32(19) . . . . ?
C1 C6 N2 C8 -170.72(19) . . . . ?
C5 C6 N2 C8 64.7(3) . . . . ?
C1 C6 N2 C7 66.6(2) . . . . ?
C5 C6 N2 C7 -57.9(2) . . . . ?
C1 C6 N2 In1 -51.00(19) . . . . ?
C5 C6 N2 In1 -175.55(16) . . . . ?
C15 C10 O1 In1 54.2(2) . . . . ?
C11 C10 O1 In1 -128.77(18) . . . . ?
C10 O1 In1 N2 -96.31(17) . . . . ?
C10 O1 In1 N1 -34.58(16) . . . . ?
C10 O1 In1 Br1 57.56(16) . . . . ?
C10 O1 In1 Br2 170.74(15) . . . . ?
C8 N2 In1 O1 -147.02(15) . . . . ?
C7 N2 In1 O1 -28.35(19) . . . . ?
C6 N2 In1 O1 92.99(15) . . . . ?
C8 N2 In1 N1 148.50(17) . . . . ?
C7 N2 In1 N1 -92.84(15) . . . . ?
C6 N2 In1 N1 28.51(13) . . . . ?
C8 N2 In1 Br1 57.85(16) . . . . ?
C7 N2 In1 Br1 176.51(13) . . . . ?
C6 N2 In1 Br1 -62.14(13) . . . . ?
C8 N2 In1 Br2 -54.57(15) . . . . ?
C7 N2 In1 Br2 64.10(14) . . . . ?
C6 N2 In1 Br2 -174.56(12) . . . . ?
C1 N1 In1 O1 -149.66(14) . . . . ?
C9 N1 In1 O1 -22.77(13) . . . . ?
C1 N1 In1 N2 -3.30(14) . . . . ?
C9 N1 In1 N2 123.59(14) . . . . ?
C1 N1 In1 Br1 99.09(13) . . . . ?
C9 N1 In1 Br1 -134.02(12) . . . . ?
C1 N1 In1 Br2 -68.15(18) . . . . ?
C9 N1 In1 Br2 58.74(18) . . . . ?
